data_7001276
loop_
_publ_author_name
'Niemeyer, Jochen'
'Kehr, Gerald'
'Fr\"ohlich, Roland'
'Erker, Gerhard'

_publ_section_title
;
 Bis(&#x201C;ferrocene-saliminato&#x201D;) group 4 metal complexes:
 synthesis, structural features and use in homogenous Ziegler--Natta
 polymerization catalysis
;
_journal_issue 19
_journal_name_full 'Dalton Transactions'
_journal_page_first 3731
_journal_page_last 3741
_journal_paper_doi 10.1039/b822741a
_journal_year 2009
_chemical_formula_moiety 'C46 H52 Cl2 Fe2 Hf N2 O2, 2 (C7 H8)'
_chemical_formula_sum 'C60 H68 Cl2 Fe2 Hf N2 O2'
_chemical_formula_weight 1210.25
_chemical_name_systematic
;
?
;
_space_group_IT_number 4
_symmetry_cell_setting monoclinic
_symmetry_space_group_name_Hall 'P 2yb'
_symmetry_space_group_name_H-M 'P 1 21 1'
_atom_sites_solution_hydrogens geom
_atom_sites_solution_primary direct
_atom_sites_solution_secondary difmap
_audit_creation_method SHELXL-97
_cell_angle_alpha 90.00
_cell_angle_beta 105.900(1)
_cell_angle_gamma 90.00
_cell_formula_units_Z 2
_cell_length_a 11.4955(1)
_cell_length_b 19.5379(2)
_cell_length_c 12.5595(1)
_cell_measurement_reflns_used 5007
_cell_measurement_temperature 223(2)
_cell_measurement_theta_max 27.88
_cell_measurement_theta_min 0.41
_cell_volume 2712.92(4)
_computing_cell_refinement 'Collect (Nonius B.V., 1998)'
_computing_data_collection 'Collect (Nonius B.V., 1998)'
_computing_data_reduction 'Denzo-SMN (Otwinowski & Minor, 1997)'
_computing_molecular_graphics 'SCHAKAL (Keller, 1997)'
_computing_publication_material 'SHELXL-97 (Sheldrick, 1997)'
_computing_structure_refinement 'SHELXL-97 (Sheldrick, 1997)'
_computing_structure_solution 'SHELXS-97 (Sheldrick, 1990)'
_diffrn_ambient_temperature 223(2)
_diffrn_measured_fraction_theta_full 0.984
_diffrn_measured_fraction_theta_max 0.984
_diffrn_measurement_device_type 'Nonius KappaCCD'
_diffrn_measurement_method '\w and \f scans'
_diffrn_radiation_monochromator graphite
_diffrn_radiation_source 'rotating anode Nonius FR591'
_diffrn_radiation_type MoK\a
_diffrn_radiation_wavelength 0.71073
_diffrn_reflns_av_R_equivalents 0.032
_diffrn_reflns_av_sigmaI/netI 0.0308
_diffrn_reflns_limit_h_max 13
_diffrn_reflns_limit_h_min -15
_diffrn_reflns_limit_k_max 23
_diffrn_reflns_limit_k_min -26
_diffrn_reflns_limit_l_max 16
_diffrn_reflns_limit_l_min -12
_diffrn_reflns_number 18591
_diffrn_reflns_theta_full 28.32
_diffrn_reflns_theta_max 28.32
_diffrn_reflns_theta_min 1.84
_exptl_absorpt_coefficient_mu 2.578
_exptl_absorpt_correction_T_max 0.6266
_exptl_absorpt_correction_T_min 0.4253
_exptl_absorpt_correction_type multi-scan
_exptl_absorpt_process_details 'Denzo (Otwinowski, Borek, Majewski & Minor, 2003)'
_exptl_crystal_colour black
_exptl_crystal_density_diffrn 1.482
_exptl_crystal_density_method 'not measured'
_exptl_crystal_description block
_exptl_crystal_F_000 1232
_exptl_crystal_size_max 0.40
_exptl_crystal_size_mid 0.30
_exptl_crystal_size_min 0.20
_refine_diff_density_max 0.703
_refine_diff_density_min -1.052
_refine_diff_density_rms 0.070
_refine_ls_abs_structure_details 'Flack H D (1983), Acta Cryst. A39, 876-881'
_refine_ls_abs_structure_Flack -0.014(4)
_refine_ls_extinction_method none
_refine_ls_goodness_of_fit_ref 1.014
_refine_ls_hydrogen_treatment riding
_refine_ls_matrix_type full
_refine_ls_number_parameters 632
_refine_ls_number_reflns 11270
_refine_ls_number_restraints 1
_refine_ls_restrained_S_all 1.014
_refine_ls_R_factor_all 0.0260
_refine_ls_R_factor_gt 0.0243
_refine_ls_shift/su_max 0.003
_refine_ls_shift/su_mean 0.000
_refine_ls_structure_factor_coef Fsqd
_refine_ls_weighting_details 'calc w=1/[\s^2^(Fo^2^)+(0.0338P)^2^+1.5938P] where P=(Fo^2^+2Fc^2^)/3'
_refine_ls_weighting_scheme calc
_refine_ls_wR_factor_gt 0.0593
_refine_ls_wR_factor_ref 0.0604
_reflns_number_gt 10874
_reflns_number_total 11270
_reflns_threshold_expression >2sigma(I)
_cod_data_source_file b822741a.txt
_cod_data_source_block erk4241
_cod_original_sg_symbol_H-M P21
_cod_database_code 7001276

loop_
_symmetry_equiv_pos_as_xyz
'x, y, z'
'-x, y+1/2, -z'

loop_
_atom_site_label
_atom_site_type_symbol
_atom_site_fract_x
_atom_site_fract_y
_atom_site_fract_z
_atom_site_U_iso_or_equiv
_atom_site_adp_type
_atom_site_occupancy
_atom_site_symmetry_multiplicity
_atom_site_calc_flag
_atom_site_refinement_flags
_atom_site_disorder_assembly
_atom_site_disorder_group
Hf Hf 0.827437(9) 0.060172(7) 0.378982(8) 0.01892(3) Uani 1 1 d . . .
Cl1 Cl 0.65316(7) 0.04343(4) 0.45092(7) 0.0313(2) Uani 1 1 d . . .
Cl2 Cl 0.92338(9) -0.04175(5) 0.47700(8) 0.03387(19) Uani 1 1 d . . .
Fe1 Fe 1.22988(4) 0.12480(3) 0.50587(5) 0.03133(12) Uani 1 1 d . . .
O1A O 0.9822(2) 0.08372(13) 0.34601(19) 0.0264(5) Uani 1 1 d . . .
N1A N 0.8923(2) 0.14387(14) 0.5149(2) 0.0183(5) Uani 1 1 d . . .
C1A C 1.3353(5) 0.0396(3) 0.5205(5) 0.0657(16) Uani 1 1 d . . .
H1A H 1.3494 0.0149 0.4610 0.079 Uiso 1 1 calc R . .
C2A C 1.4042(4) 0.0925(3) 0.5741(5) 0.0572(13) Uani 1 1 d . . .
H2A H 1.4736 0.1099 0.5577 0.069 Uiso 1 1 calc R . .
C3A C 1.3559(5) 0.1165(3) 0.6564(4) 0.0693(17) Uani 1 1 d . . .
H3A H 1.3855 0.1528 0.7054 0.083 Uiso 1 1 calc R . .
C4A C 1.2524(5) 0.0754(5) 0.6524(5) 0.090(3) Uani 1 1 d . . .
H4A H 1.2007 0.0792 0.6986 0.108 Uiso 1 1 calc R . .
C5A C 1.2424(5) 0.0281(4) 0.5665(6) 0.081(2) Uani 1 1 d . . .
H5A H 1.1822 -0.0056 0.5445 0.097 Uiso 1 1 calc R . .
C10A C 1.0718(3) 0.17993(18) 0.4624(3) 0.0256(7) Uani 1 1 d . . .
C11A C 1.1750(3) 0.2236(2) 0.4710(3) 0.0348(8) Uani 1 1 d . . .
H11A H 1.1985 0.2610 0.5192 0.042 Uiso 1 1 calc R . .
C12A C 1.2344(3) 0.1995(2) 0.3931(4) 0.0409(9) Uani 1 1 d . . .
H12A H 1.3041 0.2190 0.3802 0.049 Uiso 1 1 calc R . .
C13A C 1.1720(3) 0.1412(2) 0.3373(3) 0.0348(8) Uani 1 1 d . . .
H13A H 1.1945 0.1150 0.2835 0.042 Uiso 1 1 calc R . .
C14A C 1.0691(3) 0.12975(19) 0.3778(3) 0.0255(7) Uani 1 1 d . . .
C15A C 0.9877(3) 0.18311(17) 0.5269(3) 0.0223(6) Uani 1 1 d . . .
H15A H 1.0017 0.2163 0.5831 0.027 Uiso 1 1 calc R . .
C16A C 0.8215(3) 0.16173(17) 0.5918(2) 0.0231(6) Uani 1 1 d . . .
C17A C 0.8388(3) 0.1245(2) 0.6900(3) 0.0286(7) Uani 1 1 d . . .
C18A C 0.7707(4) 0.1434(3) 0.7613(3) 0.0416(10) Uani 1 1 d . . .
H18A H 0.7799 0.1190 0.8277 0.050 Uiso 1 1 calc R . .
C19A C 0.6895(4) 0.1973(3) 0.7365(4) 0.0504(12) Uani 1 1 d . . .
H19A H 0.6443 0.2092 0.7858 0.060 Uiso 1 1 calc R . .
C20A C 0.6749(4) 0.2335(3) 0.6395(3) 0.0414(10) Uani 1 1 d . . .
H20A H 0.6205 0.2704 0.6242 0.050 Uiso 1 1 calc R . .
C21A C 0.7386(3) 0.21658(19) 0.5638(3) 0.0275(7) Uani 1 1 d . . .
C22A C 0.9279(3) 0.0666(3) 0.7224(2) 0.0298(7) Uani 1 1 d . . .
H22A H 0.9651 0.0595 0.6609 0.036 Uiso 1 1 calc R . .
C23A C 0.8653(4) -0.0003(2) 0.7383(4) 0.0467(11) Uani 1 1 d . . .
H23A H 0.8196 0.0067 0.7919 0.070 Uiso 1 1 calc R . .
H23B H 0.9257 -0.0356 0.7649 0.070 Uiso 1 1 calc R . .
H23C H 0.8109 -0.0144 0.6682 0.070 Uiso 1 1 calc R . .
C24A C 1.0297(4) 0.0838(2) 0.8260(3) 0.0431(9) Uani 1 1 d . . .
H24A H 1.0741 0.1233 0.8114 0.065 Uiso 1 1 calc R . .
H24B H 1.0841 0.0451 0.8456 0.065 Uiso 1 1 calc R . .
H24C H 0.9955 0.0940 0.8867 0.065 Uiso 1 1 calc R . .
C25A C 0.7160(3) 0.2571(2) 0.4571(3) 0.0308(7) Uani 1 1 d . . .
H25A H 0.7670 0.2375 0.4127 0.037 Uiso 1 1 calc R . .
C26A C 0.5826(4) 0.2504(3) 0.3895(4) 0.0498(13) Uani 1 1 d . . .
H26A H 0.5309 0.2696 0.4313 0.075 Uiso 1 1 calc R . .
H26B H 0.5628 0.2024 0.3746 0.075 Uiso 1 1 calc R . .
H26C H 0.5700 0.2749 0.3201 0.075 Uiso 1 1 calc R . .
C27A C 0.7517(5) 0.3318(3) 0.4807(4) 0.0527(12) Uani 1 1 d . . .
H27A H 0.7061 0.3512 0.5280 0.079 Uiso 1 1 calc R . .
H27B H 0.7341 0.3570 0.4116 0.079 Uiso 1 1 calc R . .
H27C H 0.8375 0.3346 0.5176 0.079 Uiso 1 1 calc R . .
Fe2 Fe 0.49567(4) 0.11442(3) 0.08727(4) 0.03050(11) Uani 1 1 d . . .
O1B O 0.7368(2) 0.13044(12) 0.27386(19) 0.0253(5) Uani 1 1 d . . .
N1B N 0.7651(2) -0.00933(14) 0.2221(2) 0.0202(5) Uani 1 1 d . . .
C1B C 0.4086(4) 0.0911(3) 0.2040(5) 0.0591(15) Uani 1 1 d . . .
H1B H 0.4451 0.0856 0.2802 0.071 Uiso 1 1 calc R . .
C2B C 0.3639(4) 0.1531(3) 0.1502(4) 0.0531(12) Uani 1 1 d . . .
H2B H 0.3656 0.1962 0.1839 0.064 Uiso 1 1 calc R . .
C3B C 0.3159(4) 0.1383(3) 0.0359(4) 0.0579(13) Uani 1 1 d . . .
H3B H 0.2791 0.1701 -0.0193 0.069 Uiso 1 1 calc R . .
C4B C 0.3327(4) 0.0676(4) 0.0188(5) 0.0735(17) Uani 1 1 d . . .
H4B H 0.3105 0.0441 -0.0492 0.088 Uiso 1 1 calc R . .
C5B C 0.3892(4) 0.0392(3) 0.1239(6) 0.075(2) Uani 1 1 d . . .
H5B H 0.4103 -0.0071 0.1377 0.090 Uiso 1 1 calc R . .
C10B C 0.6778(3) 0.13505(17) 0.1673(3) 0.0227(6) Uani 1 1 d . . .
C11B C 0.6199(3) 0.19319(19) 0.1070(3) 0.0306(7) Uani 1 1 d . . .
H11B H 0.6120 0.2367 0.1363 0.037 Uiso 1 1 calc R . .
C12B C 0.5762(4) 0.1730(2) -0.0059(3) 0.0402(9) Uani 1 1 d . . .
H12B H 0.5370 0.2019 -0.0646 0.048 Uiso 1 1 calc R . .
C13B C 0.6008(4) 0.1025(2) -0.0161(3) 0.0371(9) Uani 1 1 d . . .
H13B H 0.5796 0.0765 -0.0815 0.045 Uiso 1 1 calc R . .
C14B C 0.6646(3) 0.07838(18) 0.0928(3) 0.0242(7) Uani 1 1 d . . .
C15B C 0.7038(3) 0.01014(19) 0.1237(3) 0.0239(6) Uani 1 1 d . . .
H15B H 0.6836 -0.0236 0.0683 0.029 Uiso 1 1 calc R . .
C16B C 0.7977(3) -0.08211(17) 0.2255(3) 0.0263(7) Uani 1 1 d . . .
C17B C 0.7187(4) -0.13077(18) 0.2490(3) 0.0314(8) Uani 1 1 d . . .
C18B C 0.7517(5) -0.1995(2) 0.2455(3) 0.0456(10) Uani 1 1 d . . .
H18B H 0.7011 -0.2336 0.2612 0.055 Uiso 1 1 calc R . .
C19B C 0.8560(5) -0.2186(2) 0.2198(4) 0.0513(13) Uani 1 1 d . . .
H19B H 0.8745 -0.2652 0.2163 0.062 Uiso 1 1 calc R . .
C20B C 0.9332(5) -0.1699(2) 0.1994(4) 0.0447(12) Uani 1 1 d . . .
H20B H 1.0050 -0.1836 0.1832 0.054 Uiso 1 1 calc R . .
C21B C 0.9065(4) -0.0999(2) 0.2022(3) 0.0325(8) Uani 1 1 d . . .
C22B C 0.6030(4) -0.1120(2) 0.2782(3) 0.0355(8) Uani 1 1 d . . .
H22B H 0.5955 -0.0615 0.2754 0.043 Uiso 1 1 calc R . .
C23B C 0.6073(5) -0.1349(3) 0.3957(4) 0.0427(11) Uani 1 1 d . . .
H23D H 0.6113 -0.1845 0.3998 0.064 Uiso 1 1 calc R . .
H23E H 0.5351 -0.1192 0.4140 0.064 Uiso 1 1 calc R . .
H23F H 0.6782 -0.1156 0.4476 0.064 Uiso 1 1 calc R . .
C24B C 0.4908(5) -0.1419(3) 0.1951(4) 0.0559(12) Uani 1 1 d . . .
H24D H 0.4851 -0.1239 0.1218 0.084 Uiso 1 1 calc R . .
H24E H 0.4190 -0.1293 0.2168 0.084 Uiso 1 1 calc R . .
H24F H 0.4976 -0.1914 0.1941 0.084 Uiso 1 1 calc R . .
C25B C 0.9916(4) -0.0464(2) 0.1778(3) 0.0371(9) Uani 1 1 d . . .
H25B H 0.9686 -0.0017 0.2034 0.045 Uiso 1 1 calc R . .
C26B C 1.1246(4) -0.0593(3) 0.2398(5) 0.0634(14) Uani 1 1 d . . .
H26D H 1.1515 -0.1016 0.2137 0.095 Uiso 1 1 calc R . .
H26E H 1.1328 -0.0629 0.3186 0.095 Uiso 1 1 calc R . .
H26F H 1.1737 -0.0216 0.2264 0.095 Uiso 1 1 calc R . .
C27B C 0.9762(5) -0.0404(3) 0.0537(4) 0.0646(15) Uani 1 1 d . . .
H27D H 0.9925 -0.0843 0.0249 0.097 Uiso 1 1 calc R . .
H27E H 1.0323 -0.0065 0.0403 0.097 Uiso 1 1 calc R . .
H27F H 0.8940 -0.0264 0.0170 0.097 Uiso 1 1 calc R . .
C101 C 0.9223(5) 0.2801(3) 1.2136(5) 0.0572(15) Uani 1 1 d . . .
H101 H 0.9664 0.2487 1.2661 0.069 Uiso 1 1 calc R . .
C102 C 0.8918(7) 0.3426(5) 1.2485(6) 0.077(2) Uani 1 1 d . . .
H102 H 0.9156 0.3538 1.3242 0.093 Uiso 1 1 calc R . .
C103 C 0.8265(6) 0.3885(4) 1.1728(8) 0.090(2) Uani 1 1 d . . .
H103 H 0.8048 0.4312 1.1961 0.108 Uiso 1 1 calc R . .
C104 C 0.7929(6) 0.3712(4) 1.0617(7) 0.088(2) Uani 1 1 d . . .
H104 H 0.7483 0.4024 1.0092 0.105 Uiso 1 1 calc R . .
C105 C 0.8234(5) 0.3106(4) 1.0284(5) 0.0737(19) Uani 1 1 d . . .
H105 H 0.7998 0.2999 0.9526 0.088 Uiso 1 1 calc R . .
C106 C 0.8896(4) 0.2627(3) 1.1036(4) 0.0531(12) Uani 1 1 d . . .
C107 C 0.9230(7) 0.1943(4) 1.0668(7) 0.094(2) Uani 1 1 d . . .
H10A H 0.9460 0.1637 1.1300 0.141 Uiso 1 1 calc R . .
H10B H 0.9904 0.1996 1.0349 0.141 Uiso 1 1 calc R . .
H10C H 0.8542 0.1753 1.0118 0.141 Uiso 1 1 calc R . .
C111 C 0.6219(5) -0.1431(3) 0.9109(5) 0.0666(15) Uani 1 1 d . . .
H111 H 0.6422 -0.1647 0.9804 0.080 Uiso 1 1 calc R . .
C112 C 0.5197(6) -0.1041(4) 0.8784(6) 0.084(2) Uani 1 1 d . . .
H112 H 0.4697 -0.0993 0.9260 0.101 Uiso 1 1 calc R . .
C113 C 0.4879(6) -0.0710(4) 0.7747(6) 0.083(2) Uani 1 1 d . . .
H113 H 0.4182 -0.0436 0.7531 0.100 Uiso 1 1 calc R . .
C114 C 0.5597(7) -0.0795(4) 0.7075(7) 0.087(2) Uani 1 1 d . . .
H114 H 0.5407 -0.0572 0.6385 0.104 Uiso 1 1 calc R . .
C115 C 0.6629(6) -0.1213(3) 0.7391(5) 0.0661(15) Uani 1 1 d . . .
H115 H 0.7095 -0.1290 0.6893 0.079 Uiso 1 1 calc R . .
C116 C 0.6959(5) -0.1507(3) 0.8409(5) 0.0614(14) Uani 1 1 d . . .
C117 C 0.8086(6) -0.1902(4) 0.8756(6) 0.084(2) Uani 1 1 d . . .
H11C H 0.8129 -0.2131 0.9451 0.126 Uiso 1 1 calc R . .
H11D H 0.8772 -0.1596 0.8853 0.126 Uiso 1 1 calc R . .
H11E H 0.8102 -0.2240 0.8195 0.126 Uiso 1 1 calc R . .

loop_
_atom_site_aniso_label
_atom_site_aniso_U_11
_atom_site_aniso_U_22
_atom_site_aniso_U_33
_atom_site_aniso_U_23
_atom_site_aniso_U_13
_atom_site_aniso_U_12
Hf 0.01702(5) 0.02057(5) 0.01875(5) -0.00215(6) 0.00417(3) -0.00084(6)
Cl1 0.0243(3) 0.0393(6) 0.0331(4) -0.0032(3) 0.0125(3) -0.0059(3)
Cl2 0.0380(5) 0.0296(4) 0.0298(4) 0.0028(4) 0.0022(4) 0.0074(4)
Fe1 0.0161(2) 0.0397(3) 0.0375(3) -0.0006(2) 0.00615(19) -0.0001(2)
O1A 0.0201(10) 0.0345(13) 0.0280(11) -0.0100(9) 0.0121(9) -0.0059(9)
N1A 0.0172(12) 0.0218(13) 0.0162(11) 0.0012(10) 0.0050(9) 0.0030(10)
C1A 0.059(3) 0.062(4) 0.066(3) -0.010(2) 0.000(3) 0.028(3)
C2A 0.0214(18) 0.067(3) 0.081(4) 0.006(3) 0.009(2) 0.009(2)
C3A 0.060(3) 0.073(4) 0.054(3) -0.015(3) -0.019(2) 0.026(3)
C4A 0.058(3) 0.151(8) 0.071(3) 0.072(5) 0.032(3) 0.063(4)
C5A 0.044(3) 0.068(4) 0.105(5) 0.041(4) -0.021(3) -0.010(3)
C10A 0.0210(14) 0.0248(16) 0.0304(16) 0.0035(13) 0.0059(12) -0.0037(13)
C11A 0.0283(17) 0.033(2) 0.045(2) -0.0006(16) 0.0127(16) -0.0104(15)
C12A 0.0299(19) 0.046(2) 0.052(2) 0.0057(19) 0.0190(17) -0.0107(17)
C13A 0.0262(17) 0.048(2) 0.0351(19) 0.0023(16) 0.0164(15) -0.0023(16)
C14A 0.0222(14) 0.0309(18) 0.0246(15) 0.0026(13) 0.0082(12) 0.0018(13)
C15A 0.0195(14) 0.0222(15) 0.0226(14) -0.0028(12) 0.0012(12) 0.0003(12)
C16A 0.0230(15) 0.0265(16) 0.0208(14) -0.0049(12) 0.0077(12) 0.0005(13)
C17A 0.0292(17) 0.036(2) 0.0209(16) -0.0008(14) 0.0077(13) -0.0013(15)
C18A 0.045(2) 0.058(3) 0.0276(18) 0.0033(17) 0.0203(16) 0.002(2)
C19A 0.050(2) 0.073(3) 0.037(2) -0.004(2) 0.0267(19) 0.017(2)
C20A 0.042(2) 0.048(3) 0.039(2) -0.0052(17) 0.0190(18) 0.0152(18)
C21A 0.0267(16) 0.0299(18) 0.0263(16) -0.0035(13) 0.0080(13) 0.0015(14)
C22A 0.0332(14) 0.034(2) 0.0214(12) 0.0071(17) 0.0058(11) -0.0011(18)
C23A 0.056(3) 0.039(2) 0.041(2) 0.011(2) 0.008(2) -0.007(2)
C24A 0.040(2) 0.044(2) 0.039(2) 0.0067(16) 0.0019(17) -0.0020(17)
C25A 0.0342(18) 0.0303(18) 0.0298(17) 0.0013(14) 0.0120(14) 0.0118(15)
C26A 0.041(2) 0.054(3) 0.046(3) 0.005(2) -0.002(2) 0.014(2)
C27A 0.070(3) 0.037(2) 0.054(3) 0.000(2) 0.019(2) 0.003(2)
Fe2 0.0241(2) 0.0331(3) 0.0301(2) 0.0060(2) 0.00035(19) 0.0036(2)
O1B 0.0284(12) 0.0210(12) 0.0235(11) 0.0009(9) 0.0023(9) 0.0024(10)
N1B 0.0235(13) 0.0175(12) 0.0199(12) 0.0001(10) 0.0066(11) 0.0010(10)
C1B 0.0221(19) 0.097(4) 0.062(3) 0.032(3) 0.017(2) 0.002(2)
C2B 0.028(2) 0.070(3) 0.064(3) 0.005(2) 0.016(2) 0.010(2)
C3B 0.027(2) 0.075(4) 0.061(3) 0.014(3) -0.0055(19) 0.011(2)
C4B 0.0322(19) 0.077(4) 0.092(4) -0.015(4) -0.015(2) -0.010(3)
C5B 0.028(2) 0.059(4) 0.130(6) 0.034(4) 0.009(3) -0.008(2)
C10B 0.0225(15) 0.0219(16) 0.0244(15) 0.0032(12) 0.0079(12) 0.0001(12)
C11B 0.0327(18) 0.0243(17) 0.0361(18) 0.0096(14) 0.0114(14) 0.0053(15)
C12B 0.053(2) 0.039(2) 0.0307(18) 0.0151(16) 0.0141(17) 0.0132(19)
C13B 0.045(2) 0.042(2) 0.0217(16) 0.0048(15) 0.0057(15) 0.0079(18)
C14B 0.0274(16) 0.027(2) 0.0193(13) 0.0042(12) 0.0077(11) 0.0041(12)
C15B 0.0273(15) 0.0230(18) 0.0215(16) -0.0014(13) 0.0069(12) 0.0020(15)
C16B 0.0362(18) 0.0214(16) 0.0187(14) 0.0001(12) 0.0034(13) 0.0044(14)
C17B 0.045(2) 0.0201(16) 0.0267(16) -0.0001(13) 0.0062(15) -0.0030(15)
C18B 0.075(3) 0.0212(18) 0.039(2) 0.0013(15) 0.013(2) -0.004(2)
C19B 0.088(4) 0.0197(19) 0.044(2) -0.0037(17) 0.014(2) 0.015(2)
C20B 0.068(3) 0.028(2) 0.040(2) -0.0045(18) 0.017(2) 0.020(2)
C21B 0.045(2) 0.0286(19) 0.0239(16) 0.0000(13) 0.0087(15) 0.0075(16)
C22B 0.040(2) 0.0270(18) 0.0366(19) 0.0033(15) 0.0058(16) -0.0110(16)
C23B 0.046(2) 0.041(3) 0.043(2) 0.0086(19) 0.016(2) -0.012(2)
C24B 0.052(3) 0.048(3) 0.058(3) 0.000(2) -0.001(2) -0.017(2)
C25B 0.041(2) 0.040(2) 0.0355(19) -0.0012(16) 0.0189(16) 0.0114(18)
C26B 0.042(3) 0.081(4) 0.063(3) -0.004(3) 0.007(2) 0.007(3)
C27B 0.072(4) 0.082(4) 0.047(3) 0.014(3) 0.029(3) 0.004(3)
C101 0.059(3) 0.068(4) 0.043(3) 0.017(3) 0.012(2) 0.000(3)
C102 0.071(4) 0.101(6) 0.069(4) -0.012(4) 0.034(4) -0.014(4)
C103 0.071(4) 0.060(4) 0.150(8) -0.002(5) 0.051(5) -0.004(3)
C104 0.064(4) 0.080(5) 0.109(6) 0.034(4) 0.006(4) -0.005(3)
C105 0.060(3) 0.099(5) 0.054(3) 0.022(3) 0.001(3) -0.025(3)
C106 0.042(2) 0.067(3) 0.048(3) 0.003(2) 0.009(2) -0.010(2)
C107 0.090(5) 0.088(5) 0.106(6) -0.035(4) 0.030(4) -0.024(4)
C111 0.069(3) 0.083(4) 0.049(3) -0.019(3) 0.019(3) -0.006(3)
C112 0.076(4) 0.106(6) 0.068(4) -0.017(4) 0.014(3) 0.011(4)
C113 0.064(4) 0.084(5) 0.089(5) -0.014(4) -0.003(3) 0.012(3)
C114 0.092(5) 0.069(4) 0.095(5) -0.004(4) 0.020(4) -0.022(4)
C115 0.074(4) 0.063(4) 0.062(3) -0.010(3) 0.019(3) -0.030(3)
C116 0.054(3) 0.052(3) 0.073(3) -0.023(3) 0.009(3) -0.017(2)
C117 0.065(4) 0.065(4) 0.118(6) -0.031(4) 0.020(4) -0.009(3)

loop_
_atom_type_symbol
_atom_type_description
_atom_type_scat_dispersion_real
_atom_type_scat_dispersion_imag
_atom_type_scat_source
C C 0.0033 0.0016 'International Tables Vol C Tables 4.2.6.8 and 6.1.1.4'
H H 0.0000 0.0000 'International Tables Vol C Tables 4.2.6.8 and 6.1.1.4'
N N 0.0061 0.0033 'International Tables Vol C Tables 4.2.6.8 and 6.1.1.4'
O O 0.0106 0.0060 'International Tables Vol C Tables 4.2.6.8 and 6.1.1.4'
Cl Cl 0.1484 0.1585 'International Tables Vol C Tables 4.2.6.8 and 6.1.1.4'
Fe Fe 0.3463 0.8444 'International Tables Vol C Tables 4.2.6.8 and 6.1.1.4'
Hf Hf -0.5830 6.1852 'International Tables Vol C Tables 4.2.6.8 and 6.1.1.4'

loop_
_geom_angle_atom_site_label_1
_geom_angle_atom_site_label_2
_geom_angle_atom_site_label_3
_geom_angle
_geom_angle_site_symmetry_1
_geom_angle_site_symmetry_3
_geom_angle_publ_flag
O1A Hf O1B 92.17(10) . . ?
O1A Hf N1A 82.27(9) . . ?
O1B Hf N1A 90.36(10) . . ?
O1A Hf N1B 92.52(9) . . ?
O1B Hf N1B 81.82(9) . . ?
N1A Hf N1B 170.46(9) . . ?
O1A Hf Cl1 169.31(7) . . ?
O1B Hf Cl1 90.26(8) . . ?
N1A Hf Cl1 87.30(7) . . ?
N1B Hf Cl1 98.13(7) . . ?
O1A Hf Cl2 89.28(8) . . ?
O1B Hf Cl2 168.51(7) . . ?
N1A Hf Cl2 101.13(7) . . ?
N1B Hf Cl2 86.73(7) . . ?
Cl1 Hf Cl2 90.42(3) . . ?
C5A Fe1 C4A 40.4(3) . . ?
C5A Fe1 C1A 39.3(3) . . ?
C4A Fe1 C1A 66.7(3) . . ?
C5A Fe1 C11A 161.4(3) . . ?
C4A Fe1 C11A 126.8(3) . . ?
C1A Fe1 C11A 159.0(2) . . ?
C5A Fe1 C12A 155.9(3) . . ?
C4A Fe1 C12A 161.1(3) . . ?
C1A Fe1 C12A 121.2(2) . . ?
C11A Fe1 C12A 40.65(16) . . ?
C5A Fe1 C3A 67.7(3) . . ?
C4A Fe1 C3A 40.9(3) . . ?
C1A Fe1 C3A 66.4(2) . . ?
C11A Fe1 C3A 111.8(2) . . ?
C12A Fe1 C3A 123.4(2) . . ?
C5A Fe1 C2A 66.2(2) . . ?
C4A Fe1 C2A 66.9(2) . . ?
C1A Fe1 C2A 38.9(2) . . ?
C11A Fe1 C2A 126.14(19) . . ?
C12A Fe1 C2A 107.53(19) . . ?
C3A Fe1 C2A 39.4(2) . . ?
C5A Fe1 C10A 123.7(2) . . ?
C4A Fe1 C10A 111.96(17) . . ?
C1A Fe1 C10A 156.01(19) . . ?
C11A Fe1 C10A 41.22(13) . . ?
C12A Fe1 C10A 68.30(14) . . ?
C3A Fe1 C10A 129.57(19) . . ?
C2A Fe1 C10A 164.69(19) . . ?
C5A Fe1 C13A 120.0(3) . . ?
C4A Fe1 C13A 158.3(3) . . ?
C1A Fe1 C13A 103.7(2) . . ?
C11A Fe1 C13A 68.84(17) . . ?
C12A Fe1 C13A 40.56(17) . . ?
C3A Fe1 C13A 155.1(2) . . ?
C2A Fe1 C13A 118.68(19) . . ?
C10A Fe1 C13A 68.44(14) . . ?
C5A Fe1 C14A 106.76(19) . . ?
C4A Fe1 C14A 125.8(2) . . ?
C1A Fe1 C14A 119.01(19) . . ?
C11A Fe1 C14A 68.63(14) . . ?
C12A Fe1 C14A 67.65(15) . . ?
C3A Fe1 C14A 164.7(2) . . ?
C2A Fe1 C14A 152.99(19) . . ?
C10A Fe1 C14A 40.61(13) . . ?
C13A Fe1 C14A 40.16(13) . . ?
C14A O1A Hf 137.7(2) . . ?
C15A N1A C16A 112.5(3) . . ?
C15A N1A Hf 125.6(2) . . ?
C16A N1A Hf 121.7(2) . . ?
C2A C1A C5A 109.4(6) . . ?
C2A C1A Fe1 71.1(3) . . ?
C5A C1A Fe1 70.0(3) . . ?
C1A C2A C3A 109.1(5) . . ?
C1A C2A Fe1 70.0(3) . . ?
C3A C2A Fe1 70.2(3) . . ?
C2A C3A C4A 106.5(5) . . ?
C2A C3A Fe1 70.4(3) . . ?
C4A C3A Fe1 68.9(3) . . ?
C5A C4A C3A 106.9(5) . . ?
C5A C4A Fe1 69.7(3) . . ?
C3A C4A Fe1 70.2(3) . . ?
C1A C5A C4A 108.0(5) . . ?
C1A C5A Fe1 70.8(3) . . ?
C4A C5A Fe1 70.0(4) . . ?
C15A C10A C14A 124.7(3) . . ?
C15A C10A C11A 127.3(3) . . ?
C14A C10A C11A 108.0(3) . . ?
C15A C10A Fe1 124.2(2) . . ?
C14A C10A Fe1 71.20(19) . . ?
C11A C10A Fe1 68.9(2) . . ?
C12A C11A C10A 107.1(3) . . ?
C12A C11A Fe1 69.8(2) . . ?
C10A C11A Fe1 69.9(2) . . ?
C11A C12A C13A 109.3(3) . . ?
C11A C12A Fe1 69.5(2) . . ?
C13A C12A Fe1 70.4(2) . . ?
C12A C13A C14A 107.8(3) . . ?
C12A C13A Fe1 69.1(2) . . ?
C14A C13A Fe1 71.09(19) . . ?
O1A C14A C13A 129.1(3) . . ?
O1A C14A C10A 123.2(3) . . ?
C13A C14A C10A 107.7(3) . . ?
O1A C14A Fe1 129.5(2) . . ?
C13A C14A Fe1 68.74(19) . . ?
C10A C14A Fe1 68.19(18) . . ?
N1A C15A C10A 125.9(3) . . ?
C17A C16A C21A 122.5(3) . . ?
C17A C16A N1A 119.2(3) . . ?
C21A C16A N1A 118.3(3) . . ?
C18A C17A C16A 117.4(4) . . ?
C18A C17A C22A 119.1(3) . . ?
C16A C17A C22A 123.4(3) . . ?
C19A C18A C17A 121.3(4) . . ?
C20A C19A C18A 120.0(4) . . ?
C19A C20A C21A 121.6(4) . . ?
C20A C21A C16A 117.1(3) . . ?
C20A C21A C25A 119.1(3) . . ?
C16A C21A C25A 123.8(3) . . ?
C17A C22A C24A 111.7(4) . . ?
C17A C22A C23A 111.6(3) . . ?
C24A C22A C23A 110.8(3) . . ?
C21A C25A C27A 110.9(3) . . ?
C21A C25A C26A 110.2(3) . . ?
C27A C25A C26A 111.3(4) . . ?
C13B Fe2 C12B 41.03(17) . . ?
C13B Fe2 C2B 159.10(18) . . ?
C12B Fe2 C2B 121.3(2) . . ?
C13B Fe2 C1B 159.4(2) . . ?
C12B Fe2 C1B 158.5(2) . . ?
C2B Fe2 C1B 40.6(2) . . ?
C13B Fe2 C3B 123.81(19) . . ?
C12B Fe2 C3B 105.7(2) . . ?
C2B Fe2 C3B 40.7(2) . . ?
C1B Fe2 C3B 68.0(2) . . ?
C13B Fe2 C5B 124.3(3) . . ?
C12B Fe2 C5B 158.4(3) . . ?
C2B Fe2 C5B 67.9(3) . . ?
C1B Fe2 C5B 40.2(2) . . ?
C3B Fe2 C5B 67.6(2) . . ?
C13B Fe2 C14B 41.55(14) . . ?
C12B Fe2 C14B 68.65(15) . . ?
C2B Fe2 C14B 156.00(17) . . ?
C1B Fe2 C14B 123.08(16) . . ?
C3B Fe2 C14B 163.03(19) . . ?
C5B Fe2 C14B 111.46(18) . . ?
C13B Fe2 C4B 108.6(2) . . ?
C12B Fe2 C4B 121.2(2) . . ?
C2B Fe2 C4B 68.7(2) . . ?
C1B Fe2 C4B 68.3(2) . . ?
C3B Fe2 C4B 40.6(3) . . ?
C5B Fe2 C4B 40.4(3) . . ?
C14B Fe2 C4B 127.5(2) . . ?
C13B Fe2 C11B 69.31(16) . . ?
C12B Fe2 C11B 40.66(16) . . ?
C2B Fe2 C11B 103.9(2) . . ?
C1B Fe2 C11B 122.6(2) . . ?
C3B Fe2 C11B 118.3(2) . . ?
C5B Fe2 C11B 160.9(2) . . ?
C14B Fe2 C11B 68.58(14) . . ?
C4B Fe2 C11B 154.7(2) . . ?
C13B Fe2 C10B 68.58(15) . . ?
C12B Fe2 C10B 67.39(15) . . ?
C2B Fe2 C10B 119.57(18) . . ?
C1B Fe2 C10B 108.66(17) . . ?
C3B Fe2 C10B 153.8(2) . . ?
C5B Fe2 C10B 127.66(18) . . ?
C14B Fe2 C10B 40.36(14) . . ?
C4B Fe2 C10B 164.5(2) . . ?
C11B Fe2 C10B 39.99(13) . . ?
C10B O1B Hf 138.2(2) . . ?
C15B N1B C16B 112.2(3) . . ?
C15B N1B Hf 126.3(2) . . ?
C16B N1B Hf 121.43(19) . . ?
C5B C1B C2B 108.1(5) . . ?
C5B C1B Fe2 70.1(3) . . ?
C2B C1B Fe2 69.5(3) . . ?
C1B C2B C3B 107.4(5) . . ?
C1B C2B Fe2 69.9(3) . . ?
C3B C2B Fe2 69.9(3) . . ?
C2B C3B C4B 108.7(5) . . ?
C2B C3B Fe2 69.4(2) . . ?
C4B C3B Fe2 70.0(3) . . ?
C5B C4B C3B 106.7(6) . . ?
C5B C4B Fe2 69.5(3) . . ?
C3B C4B Fe2 69.4(3) . . ?
C1B C5B C4B 109.2(5) . . ?
C1B C5B Fe2 69.8(3) . . ?
C4B C5B Fe2 70.1(3) . . ?
O1B C10B C11B 128.7(3) . . ?
O1B C10B C14B 122.7(3) . . ?
C11B C10B C14B 108.6(3) . . ?
O1B C10B Fe2 129.6(2) . . ?
C11B C10B Fe2 68.9(2) . . ?
C14B C10B Fe2 67.96(19) . . ?
C10B C11B C12B 107.1(3) . . ?
C10B C11B Fe2 71.2(2) . . ?
C12B C11B Fe2 68.3(2) . . ?
C13B C12B C11B 109.5(3) . . ?
C13B C12B Fe2 68.9(2) . . ?
C11B C12B Fe2 71.0(2) . . ?
C12B C13B C14B 107.1(3) . . ?
C12B C13B Fe2 70.1(2) . . ?
C14B C13B Fe2 70.5(2) . . ?
C15B C14B C10B 125.2(3) . . ?
C15B C14B C13B 127.2(3) . . ?
C10B C14B C13B 107.6(3) . . ?
C15B C14B Fe2 123.8(3) . . ?
C10B C14B Fe2 71.68(19) . . ?
C13B C14B Fe2 68.0(2) . . ?
N1B C15B C14B 125.5(3) . . ?
C17B C16B C21B 122.8(3) . . ?
C17B C16B N1B 119.3(3) . . ?
C21B C16B N1B 117.9(3) . . ?
C18B C17B C16B 116.6(4) . . ?
C18B C17B C22B 120.2(4) . . ?
C16B C17B C22B 123.2(3) . . ?
C19B C18B C17B 121.9(4) . . ?
C20B C19B C18B 120.4(4) . . ?
C19B C20B C21B 120.8(5) . . ?
C16B C21B C20B 117.4(4) . . ?
C16B C21B C25B 122.1(3) . . ?
C20B C21B C25B 120.5(4) . . ?
C17B C22B C23B 111.3(3) . . ?
C17B C22B C24B 111.8(4) . . ?
C23B C22B C24B 110.1(4) . . ?
C21B C25B C27B 111.0(4) . . ?
C21B C25B C26B 113.1(4) . . ?
C27B C25B C26B 110.6(4) . . ?
C106 C101 C102 121.2(6) . . ?
C103 C102 C101 119.9(7) . . ?
C102 C103 C104 119.2(7) . . ?
C105 C104 C103 120.5(7) . . ?
C104 C105 C106 121.6(6) . . ?
C101 C106 C105 117.6(6) . . ?
C101 C106 C107 120.6(6) . . ?
C105 C106 C107 121.8(6) . . ?
C112 C111 C116 119.8(6) . . ?
C111 C112 C113 121.1(7) . . ?
C114 C113 C112 118.4(7) . . ?
C113 C114 C115 120.7(7) . . ?
C116 C115 C114 120.5(6) . . ?
C115 C116 C111 119.3(6) . . ?
C115 C116 C117 119.9(6) . . ?
C111 C116 C117 120.8(6) . . ?

loop_
_geom_bond_atom_site_label_1
_geom_bond_atom_site_label_2
_geom_bond_distance
_geom_bond_site_symmetry_2
_geom_bond_publ_flag
Hf O1A 1.987(2) . ?
Hf O1B 1.990(2) . ?
Hf N1A 2.334(3) . ?
Hf N1B 2.338(3) . ?
Hf Cl1 2.4350(8) . ?
Hf Cl2 2.4399(9) . ?
Fe1 C5A 2.027(6) . ?
Fe1 C4A 2.031(5) . ?
Fe1 C1A 2.037(5) . ?
Fe1 C11A 2.041(4) . ?
Fe1 C12A 2.045(4) . ?
Fe1 C3A 2.049(5) . ?
Fe1 C2A 2.052(4) . ?
Fe1 C10A 2.053(3) . ?
Fe1 C13A 2.063(4) . ?
Fe1 C14A 2.094(3) . ?
O1A C14A 1.322(4) . ?
N1A C15A 1.312(4) . ?
N1A C16A 1.465(4) . ?
C1A C2A 1.363(7) . ?
C1A C5A 1.366(9) . ?
C2A C3A 1.384(8) . ?
C3A C4A 1.425(10) . ?
C4A C5A 1.401(10) . ?
C10A C15A 1.423(5) . ?
C10A C14A 1.440(5) . ?
C10A C11A 1.441(5) . ?
C11A C12A 1.419(6) . ?
C12A C13A 1.424(6) . ?
C13A C14A 1.427(5) . ?
C16A C17A 1.398(5) . ?
C16A C21A 1.413(5) . ?
C17A C18A 1.391(5) . ?
C17A C22A 1.506(6) . ?
C18A C19A 1.384(7) . ?
C19A C20A 1.378(6) . ?
C20A C21A 1.389(5) . ?
C21A C25A 1.516(5) . ?
C22A C24A 1.530(5) . ?
C22A C23A 1.531(6) . ?
C25A C27A 1.522(6) . ?
C25A C26A 1.542(6) . ?
Fe2 C13B 2.015(4) . ?
Fe2 C12B 2.031(4) . ?
Fe2 C2B 2.036(5) . ?
Fe2 C1B 2.040(4) . ?
Fe2 C3B 2.043(4) . ?
Fe2 C5B 2.044(5) . ?
Fe2 C14B 2.049(3) . ?
Fe2 C4B 2.051(5) . ?
Fe2 C11B 2.068(4) . ?
Fe2 C10B 2.098(3) . ?
O1B C10B 1.327(4) . ?
N1B C15B 1.301(4) . ?
N1B C16B 1.468(4) . ?
C1B C5B 1.403(9) . ?
C1B C2B 1.414(7) . ?
C2B C3B 1.419(7) . ?
C3B C4B 1.420(10) . ?
C4B C5B 1.415(8) . ?
C10B C11B 1.425(5) . ?
C10B C14B 1.431(5) . ?
C11B C12B 1.425(6) . ?
C12B C13B 1.418(6) . ?
C13B C14B 1.442(5) . ?
C14B C15B 1.427(5) . ?
C16B C17B 1.400(5) . ?
C16B C21B 1.404(5) . ?
C17B C18B 1.399(5) . ?
C17B C22B 1.519(6) . ?
C18B C19B 1.376(8) . ?
C19B C20B 1.373(8) . ?
C20B C21B 1.405(6) . ?
C21B C25B 1.519(6) . ?
C22B C23B 1.530(6) . ?
C22B C24B 1.536(6) . ?
C25B C27B 1.524(6) . ?
C25B C26B 1.535(6) . ?
C101 C106 1.372(7) . ?
C101 C102 1.374(10) . ?
C102 C103 1.372(11) . ?
C103 C104 1.384(11) . ?
C104 C105 1.333(11) . ?
C105 C106 1.397(8) . ?
C106 C107 1.498(9) . ?
C111 C112 1.365(9) . ?
C111 C116 1.388(8) . ?
C112 C113 1.410(10) . ?
C113 C114 1.343(10) . ?
C114 C115 1.405(10) . ?
C115 C116 1.358(8) . ?
C116 C117 1.468(9) . ?

loop_
_geom_torsion_atom_site_label_1
_geom_torsion_atom_site_label_2
_geom_torsion_atom_site_label_3
_geom_torsion_atom_site_label_4
_geom_torsion
_geom_torsion_site_symmetry_1
_geom_torsion_site_symmetry_2
_geom_torsion_site_symmetry_3
_geom_torsion_site_symmetry_4
_geom_torsion_publ_flag
O1B Hf O1A C14A 83.0(3) . . . . ?
N1A Hf O1A C14A -7.1(3) . . . . ?
N1B Hf O1A C14A 164.9(3) . . . . ?
Cl1 Hf O1A C14A -20.0(7) . . . . ?
Cl2 Hf O1A C14A -108.4(3) . . . . ?
O1A Hf N1A C15A 6.5(3) . . . . ?
O1B Hf N1A C15A -85.7(3) . . . . ?
Cl1 Hf N1A C15A -175.9(3) . . . . ?
Cl2 Hf N1A C15A 94.2(3) . . . . ?
O1A Hf N1A C16A -178.8(2) . . . . ?
O1B Hf N1A C16A 89.0(2) . . . . ?
Cl1 Hf N1A C16A -1.2(2) . . . . ?
Cl2 Hf N1A C16A -91.1(2) . . . . ?
C5A Fe1 C1A C2A -119.9(5) . . . . ?
C4A Fe1 C1A C2A -81.6(4) . . . . ?
C11A Fe1 C1A C2A 52.8(7) . . . . ?
C12A Fe1 C1A C2A 79.1(4) . . . . ?
C3A Fe1 C1A C2A -36.8(4) . . . . ?
C10A Fe1 C1A C2A -173.6(4) . . . . ?
C13A Fe1 C1A C2A 119.0(3) . . . . ?
C14A Fe1 C1A C2A 159.2(3) . . . . ?
C4A Fe1 C1A C5A 38.3(4) . . . . ?
C11A Fe1 C1A C5A 172.7(5) . . . . ?
C12A Fe1 C1A C5A -161.0(4) . . . . ?
C3A Fe1 C1A C5A 83.1(4) . . . . ?
C2A Fe1 C1A C5A 119.9(5) . . . . ?
C10A Fe1 C1A C5A -53.7(6) . . . . ?
C13A Fe1 C1A C5A -121.1(4) . . . . ?
C14A Fe1 C1A C5A -80.9(4) . . . . ?
C5A C1A C2A C3A -0.3(6) . . . . ?
Fe1 C1A C2A C3A 59.4(4) . . . . ?
C5A C1A C2A Fe1 -59.7(4) . . . . ?
C5A Fe1 C2A C1A 36.9(4) . . . . ?
C4A Fe1 C2A C1A 81.0(5) . . . . ?
C11A Fe1 C2A C1A -159.3(3) . . . . ?
C12A Fe1 C2A C1A -118.3(4) . . . . ?
C3A Fe1 C2A C1A 120.2(5) . . . . ?
C10A Fe1 C2A C1A 170.1(6) . . . . ?
C13A Fe1 C2A C1A -75.6(4) . . . . ?
C14A Fe1 C2A C1A -43.2(6) . . . . ?
C5A Fe1 C2A C3A -83.3(5) . . . . ?
C4A Fe1 C2A C3A -39.1(4) . . . . ?
C1A Fe1 C2A C3A -120.2(5) . . . . ?
C11A Fe1 C2A C3A 80.6(4) . . . . ?
C12A Fe1 C2A C3A 121.6(4) . . . . ?
C10A Fe1 C2A C3A 49.9(9) . . . . ?
C13A Fe1 C2A C3A 164.3(4) . . . . ?
C14A Fe1 C2A C3A -163.4(4) . . . . ?
C1A C2A C3A C4A 0.4(6) . . . . ?
Fe1 C2A C3A C4A 59.7(3) . . . . ?
C1A C2A C3A Fe1 -59.3(4) . . . . ?
C5A Fe1 C3A C2A 79.1(4) . . . . ?
C4A Fe1 C3A C2A 117.5(6) . . . . ?
C1A Fe1 C3A C2A 36.4(4) . . . . ?
C11A Fe1 C3A C2A -120.9(3) . . . . ?
C12A Fe1 C3A C2A -76.5(4) . . . . ?
C10A Fe1 C3A C2A -164.8(3) . . . . ?
C13A Fe1 C3A C2A -34.4(7) . . . . ?
C14A Fe1 C3A C2A 150.5(6) . . . . ?
C5A Fe1 C3A C4A -38.4(4) . . . . ?
C1A Fe1 C3A C4A -81.1(4) . . . . ?
C11A Fe1 C3A C4A 121.6(4) . . . . ?
C12A Fe1 C3A C4A 166.0(4) . . . . ?
C2A Fe1 C3A C4A -117.5(6) . . . . ?
C10A Fe1 C3A C4A 77.7(5) . . . . ?
C13A Fe1 C3A C4A -151.9(5) . . . . ?
C14A Fe1 C3A C4A 33.0(10) . . . . ?
C2A C3A C4A C5A -0.3(6) . . . . ?
Fe1 C3A C4A C5A 60.3(4) . . . . ?
C2A C3A C4A Fe1 -60.6(4) . . . . ?
C1A Fe1 C4A C5A -37.3(3) . . . . ?
C11A Fe1 C4A C5A 161.4(3) . . . . ?
C12A Fe1 C4A C5A -156.3(6) . . . . ?
C3A Fe1 C4A C5A -117.6(5) . . . . ?
C2A Fe1 C4A C5A -79.8(4) . . . . ?
C10A Fe1 C4A C5A 116.7(3) . . . . ?
C13A Fe1 C4A C5A 30.1(6) . . . . ?
C14A Fe1 C4A C5A 72.6(4) . . . . ?
C5A Fe1 C4A C3A 117.6(5) . . . . ?
C1A Fe1 C4A C3A 80.3(4) . . . . ?
C11A Fe1 C4A C3A -81.0(4) . . . . ?
C12A Fe1 C4A C3A -38.7(7) . . . . ?
C2A Fe1 C4A C3A 37.8(3) . . . . ?
C10A Fe1 C4A C3A -125.7(3) . . . . ?
C13A Fe1 C4A C3A 147.7(5) . . . . ?
C14A Fe1 C4A C3A -169.8(3) . . . . ?
C2A C1A C5A C4A 0.1(6) . . . . ?
Fe1 C1A C5A C4A -60.3(4) . . . . ?
C2A C1A C5A Fe1 60.4(4) . . . . ?
C3A C4A C5A C1A 0.2(6) . . . . ?
Fe1 C4A C5A C1A 60.8(4) . . . . ?
C3A C4A C5A Fe1 -60.7(4) . . . . ?
C4A Fe1 C5A C1A -118.4(5) . . . . ?
C11A Fe1 C5A C1A -171.8(5) . . . . ?
C12A Fe1 C5A C1A 43.0(6) . . . . ?
C3A Fe1 C5A C1A -79.6(4) . . . . ?
C2A Fe1 C5A C1A -36.6(3) . . . . ?
C10A Fe1 C5A C1A 156.8(3) . . . . ?
C13A Fe1 C5A C1A 74.0(4) . . . . ?
C14A Fe1 C5A C1A 115.6(3) . . . . ?
C1A Fe1 C5A C4A 118.4(5) . . . . ?
C11A Fe1 C5A C4A -53.4(7) . . . . ?
C12A Fe1 C5A C4A 161.4(4) . . . . ?
C3A Fe1 C5A C4A 38.8(3) . . . . ?
C2A Fe1 C5A C4A 81.8(4) . . . . ?
C10A Fe1 C5A C4A -84.8(3) . . . . ?
C13A Fe1 C5A C4A -167.6(3) . . . . ?
C14A Fe1 C5A C4A -126.0(3) . . . . ?
C5A Fe1 C10A C15A 43.9(4) . . . . ?
C4A Fe1 C10A C15A -0.1(4) . . . . ?
C1A Fe1 C10A C15A 81.7(6) . . . . ?
C11A Fe1 C10A C15A -121.5(4) . . . . ?
C12A Fe1 C10A C15A -159.8(3) . . . . ?
C3A Fe1 C10A C15A -43.7(4) . . . . ?
C2A Fe1 C10A C15A -82.8(8) . . . . ?
C13A Fe1 C10A C15A 156.4(3) . . . . ?
C14A Fe1 C10A C15A 119.7(4) . . . . ?
C5A Fe1 C10A C14A -75.8(4) . . . . ?
C4A Fe1 C10A C14A -119.9(3) . . . . ?
C1A Fe1 C10A C14A -38.0(6) . . . . ?
C11A Fe1 C10A C14A 118.8(3) . . . . ?
C12A Fe1 C10A C14A 80.5(2) . . . . ?
C3A Fe1 C10A C14A -163.4(3) . . . . ?
C2A Fe1 C10A C14A 157.5(7) . . . . ?
C13A Fe1 C10A C14A 36.7(2) . . . . ?
C5A Fe1 C10A C11A 165.4(3) . . . . ?
C4A Fe1 C10A C11A 121.3(4) . . . . ?
C1A Fe1 C10A C11A -156.8(5) . . . . ?
C12A Fe1 C10A C11A -38.3(2) . . . . ?
C3A Fe1 C10A C11A 77.8(4) . . . . ?
C2A Fe1 C10A C11A 38.7(8) . . . . ?
C13A Fe1 C10A C11A -82.1(2) . . . . ?
C14A Fe1 C10A C11A -118.8(3) . . . . ?
C15A C10A C11A C12A 177.8(3) . . . . ?
C14A C10A C11A C12A -0.5(4) . . . . ?
Fe1 C10A C11A C12A 60.2(3) . . . . ?
C15A C10A C11A Fe1 117.6(3) . . . . ?
C14A C10A C11A Fe1 -60.7(2) . . . . ?
C5A Fe1 C11A C12A -159.0(7) . . . . ?
C4A Fe1 C11A C12A 160.4(3) . . . . ?
C1A Fe1 C11A C12A 35.5(6) . . . . ?
C3A Fe1 C11A C12A 116.3(3) . . . . ?
C2A Fe1 C11A C12A 73.9(3) . . . . ?
C10A Fe1 C11A C12A -117.9(3) . . . . ?
C13A Fe1 C11A C12A -36.9(2) . . . . ?
C14A Fe1 C11A C12A -80.1(2) . . . . ?
C5A Fe1 C11A C10A -41.1(8) . . . . ?
C4A Fe1 C11A C10A -81.6(3) . . . . ?
C1A Fe1 C11A C10A 153.5(5) . . . . ?
C12A Fe1 C11A C10A 117.9(3) . . . . ?
C3A Fe1 C11A C10A -125.8(3) . . . . ?
C2A Fe1 C11A C10A -168.2(3) . . . . ?
C13A Fe1 C11A C10A 81.0(2) . . . . ?
C14A Fe1 C11A C10A 37.8(2) . . . . ?
C10A C11A C12A C13A -1.0(5) . . . . ?
Fe1 C11A C12A C13A 59.3(3) . . . . ?
C10A C11A C12A Fe1 -60.2(3) . . . . ?
C5A Fe1 C12A C11A 163.8(4) . . . . ?
C4A Fe1 C12A C11A -55.8(6) . . . . ?
C1A Fe1 C12A C11A -165.9(3) . . . . ?
C3A Fe1 C12A C11A -85.2(3) . . . . ?
C2A Fe1 C12A C11A -125.5(3) . . . . ?
C10A Fe1 C12A C11A 38.8(2) . . . . ?
C13A Fe1 C12A C11A 120.6(3) . . . . ?
C14A Fe1 C12A C11A 82.8(2) . . . . ?
C5A Fe1 C12A C13A 43.2(5) . . . . ?
C4A Fe1 C12A C13A -176.4(5) . . . . ?
C1A Fe1 C12A C13A 73.5(3) . . . . ?
C11A Fe1 C12A C13A -120.6(3) . . . . ?
C3A Fe1 C12A C13A 154.3(3) . . . . ?
C2A Fe1 C12A C13A 113.9(3) . . . . ?
C10A Fe1 C12A C13A -81.8(2) . . . . ?
C14A Fe1 C12A C13A -37.8(2) . . . . ?
C11A C12A C13A C14A 2.1(5) . . . . ?
Fe1 C12A C13A C14A 60.8(3) . . . . ?
C11A C12A C13A Fe1 -58.7(3) . . . . ?
C5A Fe1 C13A C12A -161.2(3) . . . . ?
C4A Fe1 C13A C12A 176.8(5) . . . . ?
C1A Fe1 C13A C12A -122.4(3) . . . . ?
C11A Fe1 C13A C12A 37.0(2) . . . . ?
C3A Fe1 C13A C12A -59.5(6) . . . . ?
C2A Fe1 C13A C12A -83.6(3) . . . . ?
C10A Fe1 C13A C12A 81.4(2) . . . . ?
C14A Fe1 C13A C12A 118.5(3) . . . . ?
C5A Fe1 C13A C14A 80.3(3) . . . . ?
C4A Fe1 C13A C14A 58.3(6) . . . . ?
C1A Fe1 C13A C14A 119.1(3) . . . . ?
C11A Fe1 C13A C14A -81.5(2) . . . . ?
C12A Fe1 C13A C14A -118.5(3) . . . . ?
C3A Fe1 C13A C14A -178.0(5) . . . . ?
C2A Fe1 C13A C14A 157.9(3) . . . . ?
C10A Fe1 C13A C14A -37.1(2) . . . . ?
Hf O1A C14A C13A -175.1(3) . . . . ?
Hf O1A C14A C10A 3.3(5) . . . . ?
Hf O1A C14A Fe1 91.2(4) . . . . ?
C12A C13A C14A O1A 176.2(4) . . . . ?
Fe1 C13A C14A O1A -124.3(4) . . . . ?
C12A C13A C14A C10A -2.4(4) . . . . ?
Fe1 C13A C14A C10A 57.2(2) . . . . ?
C12A C13A C14A Fe1 -59.5(3) . . . . ?
C15A C10A C14A O1A 4.7(5) . . . . ?
C11A C10A C14A O1A -176.9(3) . . . . ?
Fe1 C10A C14A O1A 123.8(3) . . . . ?
C15A C10A C14A C13A -176.6(3) . . . . ?
C11A C10A C14A C13A 1.8(4) . . . . ?
Fe1 C10A C14A C13A -57.5(2) . . . . ?
C15A C10A C14A Fe1 -119.1(3) . . . . ?
C11A C10A C14A Fe1 59.3(2) . . . . ?
C5A Fe1 C14A O1A 6.9(4) . . . . ?
C4A Fe1 C14A O1A -33.4(5) . . . . ?
C1A Fe1 C14A O1A 47.6(4) . . . . ?
C11A Fe1 C14A O1A -154.1(3) . . . . ?
C12A Fe1 C14A O1A 162.0(3) . . . . ?
C3A Fe1 C14A O1A -59.4(9) . . . . ?
C2A Fe1 C14A O1A 77.1(5) . . . . ?
C10A Fe1 C14A O1A -115.8(4) . . . . ?
C13A Fe1 C14A O1A 123.8(4) . . . . ?
C5A Fe1 C14A C13A -116.9(3) . . . . ?
C4A Fe1 C14A C13A -157.2(4) . . . . ?
C1A Fe1 C14A C13A -76.2(3) . . . . ?
C11A Fe1 C14A C13A 82.1(3) . . . . ?
C12A Fe1 C14A C13A 38.2(2) . . . . ?
C3A Fe1 C14A C13A 176.8(7) . . . . ?
C2A Fe1 C14A C13A -46.7(5) . . . . ?
C10A Fe1 C14A C13A 120.4(3) . . . . ?
C5A Fe1 C14A C10A 122.6(3) . . . . ?
C4A Fe1 C14A C10A 82.4(4) . . . . ?
C1A Fe1 C14A C10A 163.4(3) . . . . ?
C11A Fe1 C14A C10A -38.3(2) . . . . ?
C12A Fe1 C14A C10A -82.3(2) . . . . ?
C3A Fe1 C14A C10A 56.3(8) . . . . ?
C2A Fe1 C14A C10A -167.1(4) . . . . ?
C13A Fe1 C14A C10A -120.4(3) . . . . ?
C16A N1A C15A C10A -178.0(3) . . . . ?
Hf N1A C15A C10A -2.9(5) . . . . ?
C14A C10A C15A N1A -4.1(5) . . . . ?
C11A C10A C15A N1A 177.8(3) . . . . ?
Fe1 C10A C15A N1A -93.9(4) . . . . ?
C15A N1A C16A C17A -97.4(4) . . . . ?
Hf N1A C16A C17A 87.3(3) . . . . ?
C15A N1A C16A C21A 82.2(4) . . . . ?
Hf N1A C16A C21A -93.2(3) . . . . ?
C21A C16A C17A C18A 0.0(6) . . . . ?
N1A C16A C17A C18A 179.5(3) . . . . ?
C21A C16A C17A C22A -179.1(3) . . . . ?
N1A C16A C17A C22A 0.5(5) . . . . ?
C16A C17A C18A C19A -0.5(6) . . . . ?
C22A C17A C18A C19A 178.6(4) . . . . ?
C17A C18A C19A C20A 0.0(8) . . . . ?
C18A C19A C20A C21A 1.1(8) . . . . ?
C19A C20A C21A C16A -1.6(6) . . . . ?
C19A C20A C21A C25A 178.3(4) . . . . ?
C17A C16A C21A C20A 1.1(5) . . . . ?
N1A C16A C21A C20A -178.5(3) . . . . ?
C17A C16A C21A C25A -178.8(3) . . . . ?
N1A C16A C21A C25A 1.6(5) . . . . ?
C18A C17A C22A C24A -64.4(5) . . . . ?
C16A C17A C22A C24A 114.6(4) . . . . ?
C18A C17A C22A C23A 60.2(5) . . . . ?
C16A C17A C22A C23A -120.8(4) . . . . ?
C20A C21A C25A C27A 63.1(5) . . . . ?
C16A C21A C25A C27A -117.0(4) . . . . ?
C20A C21A C25A C26A -60.6(5) . . . . ?
C16A C21A C25A C26A 119.3(4) . . . . ?
O1A Hf O1B C10B 88.8(3) . . . . ?
N1A Hf O1B C10B 171.0(3) . . . . ?
N1B Hf O1B C10B -3.5(3) . . . . ?
Cl1 Hf O1B C10B -101.6(3) . . . . ?
Cl2 Hf O1B C10B -8.3(6) . . . . ?
O1A Hf N1B C15B -89.4(3) . . . . ?
O1B Hf N1B C15B 2.4(3) . . . . ?
Cl1 Hf N1B C15B 91.5(3) . . . . ?
Cl2 Hf N1B C15B -178.5(3) . . . . ?
O1A Hf N1B C16B 88.1(2) . . . . ?
O1B Hf N1B C16B 179.9(2) . . . . ?
Cl1 Hf N1B C16B -91.0(2) . . . . ?
Cl2 Hf N1B C16B -1.0(2) . . . . ?
C13B Fe2 C1B C5B -48.2(6) . . . . ?
C12B Fe2 C1B C5B 157.6(5) . . . . ?
C2B Fe2 C1B C5B 119.2(4) . . . . ?
C3B Fe2 C1B C5B 80.9(3) . . . . ?
C14B Fe2 C1B C5B -84.6(3) . . . . ?
C4B Fe2 C1B C5B 37.0(3) . . . . ?
C11B Fe2 C1B C5B -168.8(3) . . . . ?
C10B Fe2 C1B C5B -126.8(3) . . . . ?
C13B Fe2 C1B C2B -167.4(5) . . . . ?
C12B Fe2 C1B C2B 38.4(6) . . . . ?
C3B Fe2 C1B C2B -38.3(3) . . . . ?
C5B Fe2 C1B C2B -119.2(4) . . . . ?
C14B Fe2 C1B C2B 156.3(3) . . . . ?
C4B Fe2 C1B C2B -82.2(4) . . . . ?
C11B Fe2 C1B C2B 72.0(3) . . . . ?
C10B Fe2 C1B C2B 114.0(3) . . . . ?
C5B C1B C2B C3B 0.4(5) . . . . ?
Fe2 C1B C2B C3B 60.1(3) . . . . ?
C5B C1B C2B Fe2 -59.7(3) . . . . ?
C13B Fe2 C2B C1B 167.6(5) . . . . ?
C12B Fe2 C2B C1B -164.5(3) . . . . ?
C3B Fe2 C2B C1B 118.2(5) . . . . ?
C5B Fe2 C2B C1B 37.4(3) . . . . ?
C14B Fe2 C2B C1B -56.0(6) . . . . ?
C4B Fe2 C2B C1B 81.1(4) . . . . ?
C11B Fe2 C2B C1B -124.3(3) . . . . ?
C10B Fe2 C2B C1B -84.4(4) . . . . ?
C13B Fe2 C2B C3B 49.3(7) . . . . ?
C12B Fe2 C2B C3B 77.2(4) . . . . ?
C1B Fe2 C2B C3B -118.2(5) . . . . ?
C5B Fe2 C2B C3B -80.8(4) . . . . ?
C14B Fe2 C2B C3B -174.3(4) . . . . ?
C4B Fe2 C2B C3B -37.2(4) . . . . ?
C11B Fe2 C2B C3B 117.4(3) . . . . ?
C10B Fe2 C2B C3B 157.3(3) . . . . ?
C1B C2B C3B C4B -0.9(5) . . . . ?
Fe2 C2B C3B C4B 59.1(4) . . . . ?
C1B C2B C3B Fe2 -60.1(3) . . . . ?
C13B Fe2 C3B C2B -161.0(3) . . . . ?
C12B Fe2 C3B C2B -120.0(3) . . . . ?
C1B Fe2 C3B C2B 38.2(4) . . . . ?
C5B Fe2 C3B C2B 81.7(4) . . . . ?
C14B Fe2 C3B C2B 172.0(5) . . . . ?
C4B Fe2 C3B C2B 120.1(5) . . . . ?
C11B Fe2 C3B C2B -78.1(4) . . . . ?
C10B Fe2 C3B C2B -49.5(6) . . . . ?
C13B Fe2 C3B C4B 78.9(4) . . . . ?
C12B Fe2 C3B C4B 119.9(4) . . . . ?
C2B Fe2 C3B C4B -120.1(5) . . . . ?
C1B Fe2 C3B C4B -81.9(4) . . . . ?
C5B Fe2 C3B C4B -38.3(4) . . . . ?
C14B Fe2 C3B C4B 52.0(8) . . . . ?
C11B Fe2 C3B C4B 161.9(3) . . . . ?
C10B Fe2 C3B C4B -169.6(4) . . . . ?
C2B C3B C4B C5B 1.1(6) . . . . ?
Fe2 C3B C4B C5B 59.8(3) . . . . ?
C2B C3B C4B Fe2 -58.8(3) . . . . ?
C13B Fe2 C4B C5B 121.5(4) . . . . ?
C12B Fe2 C4B C5B 164.9(4) . . . . ?
C2B Fe2 C4B C5B -80.6(4) . . . . ?
C1B Fe2 C4B C5B -36.8(4) . . . . ?
C3B Fe2 C4B C5B -117.8(6) . . . . ?
C14B Fe2 C4B C5B 79.0(4) . . . . ?
C11B Fe2 C4B C5B -157.7(5) . . . . ?
C10B Fe2 C4B C5B 44.8(10) . . . . ?
C13B Fe2 C4B C3B -120.6(3) . . . . ?
C12B Fe2 C4B C3B -77.3(4) . . . . ?
C2B Fe2 C4B C3B 37.3(3) . . . . ?
C1B Fe2 C4B C3B 81.1(4) . . . . ?
C5B Fe2 C4B C3B 117.8(6) . . . . ?
C14B Fe2 C4B C3B -163.1(3) . . . . ?
C11B Fe2 C4B C3B -39.9(7) . . . . ?
C10B Fe2 C4B C3B 162.6(6) . . . . ?
C2B C1B C5B C4B 0.2(6) . . . . ?
Fe2 C1B C5B C4B -59.1(4) . . . . ?
C2B C1B C5B Fe2 59.4(3) . . . . ?
C3B C4B C5B C1B -0.8(6) . . . . ?
Fe2 C4B C5B C1B 58.9(3) . . . . ?
C3B C4B C5B Fe2 -59.8(4) . . . . ?
C13B Fe2 C5B C1B 161.5(3) . . . . ?
C12B Fe2 C5B C1B -157.7(5) . . . . ?
C2B Fe2 C5B C1B -37.8(3) . . . . ?
C3B Fe2 C5B C1B -81.9(3) . . . . ?
C14B Fe2 C5B C1B 116.3(3) . . . . ?
C4B Fe2 C5B C1B -120.4(5) . . . . ?
C11B Fe2 C5B C1B 30.0(7) . . . . ?
C10B Fe2 C5B C1B 73.3(3) . . . . ?
C13B Fe2 C5B C4B -78.1(4) . . . . ?
C12B Fe2 C5B C4B -37.3(7) . . . . ?
C2B Fe2 C5B C4B 82.6(4) . . . . ?
C1B Fe2 C5B C4B 120.4(5) . . . . ?
C3B Fe2 C5B C4B 38.5(4) . . . . ?
C14B Fe2 C5B C4B -123.2(4) . . . . ?
C11B Fe2 C5B C4B 150.4(5) . . . . ?
C10B Fe2 C5B C4B -166.3(3) . . . . ?
Hf O1B C10B C11B -178.4(3) . . . . ?
Hf O1B C10B C14B 0.7(5) . . . . ?
Hf O1B C10B Fe2 88.0(4) . . . . ?
C13B Fe2 C10B O1B -153.7(3) . . . . ?
C12B Fe2 C10B O1B 161.9(4) . . . . ?
C2B Fe2 C10B O1B 47.7(4) . . . . ?
C1B Fe2 C10B O1B 4.6(4) . . . . ?
C3B Fe2 C10B O1B 82.5(5) . . . . ?
C5B Fe2 C10B O1B -36.2(4) . . . . ?
C14B Fe2 C10B O1B -114.9(4) . . . . ?
C4B Fe2 C10B O1B -71.4(9) . . . . ?
C11B Fe2 C10B O1B 123.4(4) . . . . ?
C13B Fe2 C10B C11B 82.9(2) . . . . ?
C12B Fe2 C10B C11B 38.5(2) . . . . ?
C2B Fe2 C10B C11B -75.7(3) . . . . ?
C1B Fe2 C10B C11B -118.8(3) . . . . ?
C3B Fe2 C10B C11B -40.9(5) . . . . ?
C5B Fe2 C10B C11B -159.5(3) . . . . ?
C14B Fe2 C10B C11B 121.7(3) . . . . ?
C4B Fe2 C10B C11B 165.3(8) . . . . ?
C13B Fe2 C10B C14B -38.8(2) . . . . ?
C12B Fe2 C10B C14B -83.2(2) . . . . ?
C2B Fe2 C10B C14B 162.6(2) . . . . ?
C1B Fe2 C10B C14B 119.5(3) . . . . ?
C3B Fe2 C10B C14B -162.6(4) . . . . ?
C5B Fe2 C10B C14B 78.8(3) . . . . ?
C4B Fe2 C10B C14B 43.6(8) . . . . ?
C11B Fe2 C10B C14B -121.7(3) . . . . ?
O1B C10B C11B C12B 176.4(3) . . . . ?
C14B C10B C11B C12B -2.8(4) . . . . ?
Fe2 C10B C11B C12B -59.1(3) . . . . ?
O1B C10B C11B Fe2 -124.5(3) . . . . ?
C14B C10B C11B Fe2 56.3(2) . . . . ?
C13B Fe2 C11B C10B -81.0(2) . . . . ?
C12B Fe2 C11B C10B -118.0(3) . . . . ?
C2B Fe2 C11B C10B 119.8(2) . . . . ?
C1B Fe2 C11B C10B 80.1(3) . . . . ?
C3B Fe2 C11B C10B 160.9(2) . . . . ?
C5B Fe2 C11B C10B 57.6(6) . . . . ?
C14B Fe2 C11B C10B -36.29(19) . . . . ?
C4B Fe2 C11B C10B -170.9(5) . . . . ?
C13B Fe2 C11B C12B 37.1(2) . . . . ?
C2B Fe2 C11B C12B -122.2(3) . . . . ?
C1B Fe2 C11B C12B -161.8(3) . . . . ?
C3B Fe2 C11B C12B -81.1(3) . . . . ?
C5B Fe2 C11B C12B 175.7(6) . . . . ?
C14B Fe2 C11B C12B 81.7(2) . . . . ?
C4B Fe2 C11B C12B -52.8(6) . . . . ?
C10B Fe2 C11B C12B 118.0(3) . . . . ?
C10B C11B C12B C13B 2.7(5) . . . . ?
Fe2 C11B C12B C13B -58.2(3) . . . . ?
C10B C11B C12B Fe2 60.9(2) . . . . ?
C2B Fe2 C12B C13B -165.3(2) . . . . ?
C1B Fe2 C12B C13B 166.5(4) . . . . ?
C3B Fe2 C12B C13B -123.9(3) . . . . ?
C5B Fe2 C12B C13B -55.3(6) . . . . ?
C14B Fe2 C12B C13B 39.2(2) . . . . ?
C4B Fe2 C12B C13B -82.7(3) . . . . ?
C11B Fe2 C12B C13B 120.8(3) . . . . ?
C10B Fe2 C12B C13B 82.9(2) . . . . ?
C13B Fe2 C12B C11B -120.8(3) . . . . ?
C2B Fe2 C12B C11B 74.0(3) . . . . ?
C1B Fe2 C12B C11B 45.7(6) . . . . ?
C3B Fe2 C12B C11B 115.3(3) . . . . ?
C5B Fe2 C12B C11B -176.1(5) . . . . ?
C14B Fe2 C12B C11B -81.6(2) . . . . ?
C4B Fe2 C12B C11B 156.6(3) . . . . ?
C10B Fe2 C12B C11B -37.9(2) . . . . ?
C11B C12B C13B C14B -1.6(5) . . . . ?
Fe2 C12B C13B C14B -61.1(3) . . . . ?
C11B C12B C13B Fe2 59.5(3) . . . . ?
C2B Fe2 C13B C12B 37.6(6) . . . . ?
C1B Fe2 C13B C12B -165.9(5) . . . . ?
C3B Fe2 C13B C12B 74.1(3) . . . . ?
C5B Fe2 C13B C12B 158.5(3) . . . . ?
C14B Fe2 C13B C12B -117.4(3) . . . . ?
C4B Fe2 C13B C12B 116.5(3) . . . . ?
C11B Fe2 C13B C12B -36.7(2) . . . . ?
C10B Fe2 C13B C12B -79.7(2) . . . . ?
C12B Fe2 C13B C14B 117.4(3) . . . . ?
C2B Fe2 C13B C14B 155.0(5) . . . . ?
C1B Fe2 C13B C14B -48.5(6) . . . . ?
C3B Fe2 C13B C14B -168.5(3) . . . . ?
C5B Fe2 C13B C14B -84.1(3) . . . . ?
C4B Fe2 C13B C14B -126.1(3) . . . . ?
C11B Fe2 C13B C14B 80.7(2) . . . . ?
C10B Fe2 C13B C14B 37.7(2) . . . . ?
O1B C10B C14B C15B 5.0(5) . . . . ?
C11B C10B C14B C15B -175.8(3) . . . . ?
Fe2 C10B C14B C15B -118.9(4) . . . . ?
O1B C10B C14B C13B -177.4(3) . . . . ?
C11B C10B C14B C13B 1.8(4) . . . . ?
Fe2 C10B C14B C13B 58.7(2) . . . . ?
O1B C10B C14B Fe2 123.9(3) . . . . ?
C11B C10B C14B Fe2 -56.9(2) . . . . ?
C12B C13B C14B C15B 177.4(4) . . . . ?
Fe2 C13B C14B C15B 116.5(4) . . . . ?
C12B C13B C14B C10B -0.2(4) . . . . ?
Fe2 C13B C14B C10B -61.0(2) . . . . ?
C12B C13B C14B Fe2 60.9(3) . . . . ?
C13B Fe2 C14B C15B -120.9(4) . . . . ?
C12B Fe2 C14B C15B -159.7(3) . . . . ?
C2B Fe2 C14B C15B 80.9(6) . . . . ?
C1B Fe2 C14B C15B 40.7(4) . . . . ?
C3B Fe2 C14B C15B -86.3(7) . . . . ?
C5B Fe2 C14B C15B -2.9(4) . . . . ?
C4B Fe2 C14B C15B -46.0(4) . . . . ?
C11B Fe2 C14B C15B 156.5(3) . . . . ?
C10B Fe2 C14B C15B 120.6(4) . . . . ?
C13B Fe2 C14B C10B 118.5(3) . . . . ?
C12B Fe2 C14B C10B 79.8(2) . . . . ?
C2B Fe2 C14B C10B -39.7(5) . . . . ?
C1B Fe2 C14B C10B -79.8(3) . . . . ?
C3B Fe2 C14B C10B 153.1(6) . . . . ?
C5B Fe2 C14B C10B -123.4(3) . . . . ?
C4B Fe2 C14B C10B -166.6(3) . . . . ?
C11B Fe2 C14B C10B 35.97(19) . . . . ?
C12B Fe2 C14B C13B -38.7(2) . . . . ?
C2B Fe2 C14B C13B -158.2(5) . . . . ?
C1B Fe2 C14B C13B 161.7(3) . . . . ?
C3B Fe2 C14B C13B 34.6(7) . . . . ?
C5B Fe2 C14B C13B 118.0(3) . . . . ?
C4B Fe2 C14B C13B 74.9(3) . . . . ?
C11B Fe2 C14B C13B -82.6(2) . . . . ?
C10B Fe2 C14B C13B -118.5(3) . . . . ?
C16B N1B C15B C14B -176.6(3) . . . . ?
Hf N1B C15B C14B 1.1(5) . . . . ?
C10B C14B C15B N1B -5.6(6) . . . . ?
C13B C14B C15B N1B 177.3(3) . . . . ?
Fe2 C14B C15B N1B -96.1(4) . . . . ?
C15B N1B C16B C17B -90.0(4) . . . . ?
Hf N1B C16B C17B 92.2(3) . . . . ?
C15B N1B C16B C21B 88.5(4) . . . . ?
Hf N1B C16B C21B -89.3(3) . . . . ?
C21B C16B C17B C18B -1.6(5) . . . . ?
N1B C16B C17B C18B 176.9(3) . . . . ?
C21B C16B C17B C22B 177.8(3) . . . . ?
N1B C16B C17B C22B -3.8(5) . . . . ?
C16B C17B C18B C19B -0.3(6) . . . . ?
C22B C17B C18B C19B -179.7(4) . . . . ?
C17B C18B C19B C20B 1.7(7) . . . . ?
C18B C19B C20B C21B -1.2(7) . . . . ?
C17B C16B C21B C20B 2.0(5) . . . . ?
N1B C16B C21B C20B -176.4(3) . . . . ?
C17B C16B C21B C25B -179.5(3) . . . . ?
N1B C16B C21B C25B 2.0(5) . . . . ?
C19B C20B C21B C16B -0.6(6) . . . . ?
C19B C20B C21B C25B -179.1(4) . . . . ?
C18B C17B C22B C23B 62.5(5) . . . . ?
C16B C17B C22B C23B -116.8(4) . . . . ?
C18B C17B C22B C24B -61.0(5) . . . . ?
C16B C17B C22B C24B 119.6(4) . . . . ?
C16B C21B C25B C27B -100.4(4) . . . . ?
C20B C21B C25B C27B 78.0(5) . . . . ?
C16B C21B C25B C26B 134.6(4) . . . . ?
C20B C21B C25B C26B -47.0(5) . . . . ?
C106 C101 C102 C103 0.6(10) . . . . ?
C101 C102 C103 C104 -0.4(10) . . . . ?
C102 C103 C104 C105 0.1(10) . . . . ?
C103 C104 C105 C106 0.1(10) . . . . ?
C102 C101 C106 C105 -0.4(8) . . . . ?
C102 C101 C106 C107 -179.7(6) . . . . ?
C104 C105 C106 C101 0.1(8) . . . . ?
C104 C105 C106 C107 179.4(6) . . . . ?
C116 C111 C112 C113 -0.3(11) . . . . ?
C111 C112 C113 C114 1.0(11) . . . . ?
C112 C113 C114 C115 1.0(11) . . . . ?
C113 C114 C115 C116 -3.9(10) . . . . ?
C114 C115 C116 C111 4.6(8) . . . . ?
C114 C115 C116 C117 -175.7(5) . . . . ?
C112 C111 C116 C115 -2.5(9) . . . . ?
C112 C111 C116 C117 177.7(6) . . . . ?
